data_4081093
loop_
_publ_author_name
'Day, Benjamin M.'
'Coles, Martyn P.'

_publ_section_title
;
 Assigning Hapticity to Cyclopentadienyl Derivatives of Antimony and
 Bismuth
;
_journal_issue 15
_journal_name_full Organometallics
_journal_page_first 4270
_journal_paper_doi 10.1021/om400434f
_journal_volume 32
_journal_year 2013
_chemical_compound_source 'synthesis as described'
_chemical_formula_moiety 'C31 H45 Bi N2 Si'
_chemical_formula_sum 'C31 H45 Bi N2 Si'
_chemical_formula_weight 682.76
_chemical_name_systematic
;
 ?
;
_space_group_IT_number 14
_symmetry_cell_setting monoclinic
_symmetry_Int_Tables_number 14
_symmetry_space_group_name_Hall '-P 2ybc'
_symmetry_space_group_name_H-M 'P 1 21/c 1'
_atom_sites_solution_hydrogens geom
_atom_sites_solution_primary direct
_atom_sites_solution_secondary difmap
_audit_conform_dict_location ftp://ftp.iucr.org/pub/cif_core.dic
_audit_conform_dict_name cif_core.dic
_audit_conform_dict_version 2.3
_audit_creation_date 2011-10-07T22:41:33-00:00
_audit_creation_method 'WinGX routine CIF_UPDATE'
_cell_angle_alpha 90
_cell_angle_beta 114.095(1)
_cell_angle_gamma 90
_cell_formula_units_Z 4
_cell_length_a 16.9419(3)
_cell_length_b 11.0196(2)
_cell_length_c 18.7499(3)
_cell_measurement_reflns_used 24044
_cell_measurement_temperature 173(2)
_cell_measurement_theta_max 27.878
_cell_measurement_theta_min 3.395
_cell_measurement_wavelength 0.71073
_cell_volume 3195.48(10)
_computing_cell_refinement 'HKL Scalepack (Otwinowski & Minor 1997)'
_computing_data_collection 'Collect (Bruker AXS BV, 1997-2004)'
_computing_data_reduction 'HKL Denzo and Scalepack (Otwinowski & Minor 1997)'
_computing_molecular_graphics 'Ortep-3 for Windows (Farrugia, 1997)'
_computing_publication_material 'WinGX publication routines (Farrugia, 1999)'
_computing_structure_refinement 'SHELXL-97 (Sheldrick, 1997)'
_computing_structure_solution 'SHELXS-86 (Sheldrick, 1986)'
_diffrn_ambient_temperature 173(2)
_diffrn_detector 'CCD plate'
_diffrn_detector_area_resol_mean 9
_diffrn_measured_fraction_theta_full 0.998
_diffrn_measured_fraction_theta_max 0.998
_diffrn_measurement_device '95mm CCD camera on \k-goniostat'
_diffrn_measurement_device_type KappaCCD
_diffrn_measurement_method 'CCD rotation images, thick slices'
_diffrn_orient_matrix_type 'by Bruker AXS Collect from scalepack cell'
_diffrn_orient_matrix_UB_11 0.379097E-1
_diffrn_orient_matrix_UB_12 -0.474778E-1
_diffrn_orient_matrix_UB_13 0.469702E-1
_diffrn_orient_matrix_UB_21 -0.05194
_diffrn_orient_matrix_UB_22 -0.251167E-1
_diffrn_orient_matrix_UB_23 0.89667E-2
_diffrn_orient_matrix_UB_31 -0.67716E-2
_diffrn_orient_matrix_UB_32 -0.731444E-1
_diffrn_orient_matrix_UB_33 -0.335672E-1
_diffrn_radiation_monochromator graphite
_diffrn_radiation_probe x-ray
_diffrn_radiation_type MoK\a
_diffrn_radiation_wavelength 0.71073
_diffrn_reflns_av_R_equivalents 0.0514
_diffrn_reflns_av_unetI/netI 0.026
_diffrn_reflns_limit_h_max 21
_diffrn_reflns_limit_h_min -21
_diffrn_reflns_limit_k_max 13
_diffrn_reflns_limit_k_min -13
_diffrn_reflns_limit_l_max 23
_diffrn_reflns_limit_l_min -23
_diffrn_reflns_number 39476
_diffrn_reflns_theta_full 26.73
_diffrn_reflns_theta_max 26.73
_diffrn_reflns_theta_min 3.66
_diffrn_source 'Enraf Nonius FR590'
_exptl_absorpt_coefficient_mu 5.575
_exptl_absorpt_correction_T_max 0.3665
_exptl_absorpt_correction_T_min 0.2806
_exptl_absorpt_correction_type multi-scan
_exptl_absorpt_process_details
;
        [c.f. r.h. blessing, acta cryst. (1995), a51, 33-38]
;
_exptl_crystal_colour Orange
_exptl_crystal_density_diffrn 1.419
_exptl_crystal_density_method 'not measured'
_exptl_crystal_description Prism
_exptl_crystal_F_000 1368
_exptl_crystal_size_max 0.2
_exptl_crystal_size_mid 0.2
_exptl_crystal_size_min 0.2
_refine_diff_density_max 0.561
_refine_diff_density_min -0.789
_refine_diff_density_rms 0.08
_refine_ls_extinction_method none
_refine_ls_goodness_of_fit_ref 1.05
_refine_ls_hydrogen_treatment constr
_refine_ls_matrix_type full
_refine_ls_number_parameters 316
_refine_ls_number_reflns 6771
_refine_ls_number_restraints 0
_refine_ls_restrained_S_all 1.05
_refine_ls_R_factor_all 0.0284
_refine_ls_R_factor_gt 0.0217
_refine_ls_shift/su_max 0.001
_refine_ls_shift/su_mean 0
_refine_ls_structure_factor_coef Fsqd
_refine_ls_weighting_details 'calc w=1/[\s^2^(Fo^2^)+(0.0190P)^2^+2.9033P] where P=(Fo^2^+2Fc^2^)/3'
_refine_ls_weighting_scheme calc
_refine_ls_wR_factor_gt 0.0469
_refine_ls_wR_factor_ref 0.0492
_reflns_number_gt 5958
_reflns_number_total 6771
_reflns_threshold_expression >2sigma(I)
_cod_data_source_file om400434f_si_002.cif
_cod_data_source_block (2b)-Bi(Me2Si{NAr}2)Cp
_cod_original_sg_symbol_H-M 'P 21/c'
_cod_database_code 4081093

loop_
_symmetry_equiv_pos_as_xyz
'x, y, z'
'-x, y+1/2, -z+1/2'
'-x, -y, -z'
'x, -y-1/2, z-1/2'

loop_
_atom_site_label
_atom_site_type_symbol
_atom_site_fract_x
_atom_site_fract_y
_atom_site_fract_z
_atom_site_U_iso_or_equiv
_atom_site_adp_type
_atom_site_occupancy
_atom_site_symmetry_multiplicity
_atom_site_calc_flag
_atom_site_refinement_flags
Bi Bi 0.185464(6) 0.456602(9) 0.176743(6) 0.02414(4) Uani 1 1 d .
Si Si 0.32763(5) 0.36806(8) 0.32104(4) 0.02758(16) Uani 1 1 d .
N1 N 0.24063(14) 0.4630(2) 0.30403(13) 0.0268(5) Uani 1 1 d .
N2 N 0.30691(13) 0.3570(2) 0.22300(13) 0.0253(5) Uani 1 1 d .
C1 C 0.19533(17) 0.5030(3) 0.34875(15) 0.0246(5) Uani 1 1 d .
C2 C 0.12302(18) 0.4377(3) 0.34794(17) 0.0303(6) Uani 1 1 d .
C3 C 0.07920(19) 0.4832(3) 0.39115(18) 0.0363(7) Uani 1 1 d .
H3 H 0.0295 0.4416 0.3898 0.044 Uiso 1 1 calc R
C4 C 0.1062(2) 0.5871(3) 0.43576(18) 0.0373(7) Uani 1 1 d .
H4 H 0.0763 0.6152 0.4657 0.045 Uiso 1 1 calc R
C5 C 0.17655(19) 0.6494(3) 0.43646(17) 0.0335(6) Uani 1 1 d .
H5 H 0.195 0.7206 0.4674 0.04 Uiso 1 1 calc R
C6 C 0.22166(17) 0.6108(2) 0.39287(16) 0.0278(6) Uani 1 1 d .
C7 C 0.0911(2) 0.3215(3) 0.3023(2) 0.0433(8) Uani 1 1 d .
H7 H 0.1328 0.2997 0.279 0.052 Uiso 1 1 calc R
C8 C 0.0025(2) 0.3391(5) 0.2348(3) 0.0774(14) Uani 1 1 d .
H8A H -0.0164 0.2625 0.2064 0.116 Uiso 1 1 calc R
H8B H 0.0066 0.4016 0.1993 0.116 Uiso 1 1 calc R
H8C H -0.0395 0.3645 0.2556 0.116 Uiso 1 1 calc R
C9 C 0.0906(3) 0.2166(4) 0.3558(3) 0.0752(14) Uani 1 1 d .
H9A H 0.0697 0.1427 0.3246 0.113 Uiso 1 1 calc R
H9B H 0.0524 0.2368 0.3817 0.113 Uiso 1 1 calc R
H9C H 0.1494 0.2031 0.3953 0.113 Uiso 1 1 calc R
C10 C 0.2957(2) 0.6880(3) 0.39259(19) 0.0371(7) Uani 1 1 d .
H10 H 0.3265 0.6409 0.3661 0.044 Uiso 1 1 calc R
C11 C 0.3606(2) 0.7199(4) 0.4743(2) 0.0580(10) Uani 1 1 d .
H11A H 0.4069 0.7696 0.4709 0.087 Uiso 1 1 calc R
H11B H 0.3852 0.6452 0.5032 0.087 Uiso 1 1 calc R
H11C H 0.3315 0.7654 0.5015 0.087 Uiso 1 1 calc R
C12 C 0.2607(3) 0.8045(4) 0.3459(3) 0.0686(12) Uani 1 1 d .
H12A H 0.2188 0.7837 0.2932 0.103 Uiso 1 1 calc R
H12B H 0.3085 0.8505 0.3426 0.103 Uiso 1 1 calc R
H12C H 0.2323 0.8538 0.3721 0.103 Uiso 1 1 calc R
C13 C 0.33232(16) 0.2803(2) 0.17553(15) 0.0247(5) Uani 1 1 d .
C14 C 0.28107(18) 0.1793(3) 0.13783(16) 0.0287(6) Uani 1 1 d .
C15 C 0.3028(2) 0.1107(3) 0.08582(18) 0.0414(7) Uani 1 1 d .
H15 H 0.2673 0.0443 0.059 0.05 Uiso 1 1 calc R
C16 C 0.3756(2) 0.1385(3) 0.0730(2) 0.0464(8) Uani 1 1 d .
H16 H 0.3898 0.0916 0.0374 0.056 Uiso 1 1 calc R
C17 C 0.4273(2) 0.2346(3) 0.1120(2) 0.0457(8) Uani 1 1 d .
H17 H 0.4779 0.2516 0.1038 0.055 Uiso 1 1 calc R
C18 C 0.40758(19) 0.3071(3) 0.16310(18) 0.0346(7) Uani 1 1 d .
C19 C 0.20134(18) 0.1438(3) 0.15083(18) 0.0351(7) Uani 1 1 d .
H19 H 0.2 0.1953 0.1942 0.042 Uiso 1 1 calc R
C20 C 0.2053(3) 0.0116(3) 0.1762(3) 0.0615(11) Uani 1 1 d .
H20A H 0.153 -0.0083 0.1841 0.092 Uiso 1 1 calc R
H20B H 0.2563 -0.0007 0.2252 0.092 Uiso 1 1 calc R
H20C H 0.209 -0.0412 0.1356 0.092 Uiso 1 1 calc R
C21 C 0.1184(2) 0.1688(4) 0.0785(2) 0.0558(10) Uani 1 1 d .
H21A H 0.0683 0.145 0.0888 0.084 Uiso 1 1 calc R
H21B H 0.119 0.1219 0.0343 0.084 Uiso 1 1 calc R
H21C H 0.1148 0.2555 0.066 0.084 Uiso 1 1 calc R
C22 C 0.4678(2) 0.4101(3) 0.2055(2) 0.0518(9) Uani 1 1 d .
H22 H 0.4402 0.4556 0.2355 0.062 Uiso 1 1 calc R
C23 C 0.4819(3) 0.4999(4) 0.1495(4) 0.0850(16) Uani 1 1 d .
H23A H 0.5211 0.5644 0.1795 0.127 Uiso 1 1 calc R
H23B H 0.4263 0.5354 0.115 0.127 Uiso 1 1 calc R
H23C H 0.5072 0.4573 0.1179 0.127 Uiso 1 1 calc R
C24 C 0.5540(2) 0.3592(5) 0.2649(3) 0.0742(13) Uani 1 1 d .
H24A H 0.5924 0.4264 0.292 0.111 Uiso 1 1 calc R
H24B H 0.5812 0.3102 0.2375 0.111 Uiso 1 1 calc R
H24C H 0.5434 0.3085 0.303 0.111 Uiso 1 1 calc R
C25 C 0.4334(2) 0.4378(4) 0.3825(2) 0.0482(9) Uani 1 1 d .
H25A H 0.4798 0.3796 0.39 0.072 Uiso 1 1 calc R
H25B H 0.4341 0.4599 0.4334 0.072 Uiso 1 1 calc R
H25C H 0.442 0.5107 0.3566 0.072 Uiso 1 1 calc R
C26 C 0.3232(2) 0.2208(3) 0.36744(19) 0.0460(8) Uani 1 1 d .
H26A H 0.3747 0.173 0.375 0.069 Uiso 1 1 calc R
H26B H 0.2714 0.1761 0.3337 0.069 Uiso 1 1 calc R
H26C H 0.3211 0.2357 0.4182 0.069 Uiso 1 1 calc R
C27 C 0.2300(2) 0.6369(3) 0.1243(2) 0.0546(10) Uani 1 1 d .
H27 H 0.2823 0.6533 0.1684 0.065 Uiso 1 1 calc R
C28 C 0.1475(3) 0.6856(3) 0.1085(2) 0.0550(10) Uani 1 1 d .
H28 H 0.1346 0.7426 0.1402 0.066 Uiso 1 1 calc R
C29 C 0.0898(2) 0.6380(3) 0.0409(2) 0.0559(10) Uani 1 1 d .
H29 H 0.0297 0.6557 0.0175 0.067 Uiso 1 1 calc R
C30 C 0.1326(3) 0.5593(4) 0.0112(2) 0.0585(11) Uani 1 1 d .
H30 H 0.1066 0.5135 -0.0355 0.07 Uiso 1 1 calc R
C31 C 0.2188(3) 0.5582(3) 0.0604(2) 0.0559(10) Uani 1 1 d .
H31 H 0.2628 0.5132 0.0533 0.067 Uiso 1 1 calc R

loop_
_atom_site_aniso_label
_atom_site_aniso_U_11
_atom_site_aniso_U_22
_atom_site_aniso_U_33
_atom_site_aniso_U_23
_atom_site_aniso_U_13
_atom_site_aniso_U_12
Bi 0.02261(6) 0.02390(6) 0.02584(6) 0.00219(4) 0.00980(4) 0.00145(4)
Si 0.0229(4) 0.0346(4) 0.0245(4) -0.0005(3) 0.0089(3) 0.0042(3)
N1 0.0257(11) 0.0315(13) 0.0230(11) -0.0023(10) 0.0098(9) 0.0025(10)
N2 0.0225(11) 0.0280(12) 0.0260(11) -0.0002(10) 0.0105(9) 0.0049(9)
C1 0.0244(13) 0.0268(13) 0.0221(13) 0.0014(11) 0.0090(11) 0.0052(11)
C2 0.0270(14) 0.0348(16) 0.0308(15) -0.0028(12) 0.0135(12) 0.0002(11)
C3 0.0260(15) 0.0485(19) 0.0368(17) -0.0003(14) 0.0153(13) 0.0016(13)
C4 0.0361(16) 0.0462(18) 0.0326(16) -0.0005(14) 0.0170(14) 0.0130(14)
C5 0.0357(16) 0.0319(16) 0.0295(15) -0.0039(12) 0.0097(13) 0.0087(12)
C6 0.0273(14) 0.0271(15) 0.0265(14) 0.0007(11) 0.0083(11) 0.0044(11)
C7 0.0425(18) 0.0443(19) 0.054(2) -0.0168(16) 0.0312(17) -0.0145(15)
C8 0.045(2) 0.107(4) 0.077(3) -0.051(3) 0.023(2) -0.026(2)
C9 0.112(4) 0.041(2) 0.107(4) -0.013(2) 0.080(3) -0.023(2)
C10 0.0379(16) 0.0331(16) 0.0420(17) -0.0100(14) 0.0182(14) -0.0066(13)
C11 0.0387(19) 0.070(3) 0.051(2) -0.004(2) 0.0041(17) -0.0155(18)
C12 0.066(3) 0.061(3) 0.067(3) 0.021(2) 0.016(2) -0.017(2)
C13 0.0244(13) 0.0258(14) 0.0260(13) 0.0054(11) 0.0126(11) 0.0064(11)
C14 0.0298(14) 0.0278(14) 0.0263(14) 0.0037(11) 0.0091(12) 0.0085(11)
C15 0.0471(19) 0.0373(18) 0.0366(17) -0.0063(14) 0.0138(15) 0.0057(14)
C16 0.059(2) 0.047(2) 0.0429(18) -0.0042(16) 0.0307(17) 0.0146(17)
C17 0.0470(19) 0.051(2) 0.055(2) 0.0047(17) 0.0366(18) 0.0092(16)
C18 0.0336(15) 0.0363(16) 0.0413(17) 0.0038(14) 0.0227(14) 0.0044(13)
C19 0.0312(15) 0.0323(16) 0.0400(16) -0.0059(13) 0.0128(13) -0.0023(12)
C20 0.072(3) 0.035(2) 0.090(3) 0.005(2) 0.046(3) -0.0084(18)
C21 0.0331(18) 0.063(2) 0.058(2) -0.0190(19) 0.0052(17) -0.0019(16)
C22 0.043(2) 0.049(2) 0.078(3) -0.0134(19) 0.041(2) -0.0133(16)
C23 0.091(4) 0.058(3) 0.141(5) 0.002(3) 0.084(4) -0.016(3)
C24 0.042(2) 0.091(3) 0.090(3) -0.028(3) 0.028(2) -0.014(2)
C25 0.0262(16) 0.073(3) 0.0387(18) -0.0119(17) 0.0070(14) 0.0004(16)
C26 0.054(2) 0.048(2) 0.0369(17) 0.0124(16) 0.0197(16) 0.0150(16)
C27 0.047(2) 0.049(2) 0.052(2) 0.0205(18) 0.0034(17) -0.0216(17)
C28 0.076(3) 0.0269(17) 0.063(2) 0.0096(17) 0.029(2) 0.0023(17)
C29 0.048(2) 0.048(2) 0.060(2) 0.0311(19) 0.0104(19) 0.0064(17)
C30 0.086(3) 0.054(2) 0.0331(18) 0.0113(17) 0.022(2) -0.011(2)
C31 0.064(3) 0.055(2) 0.066(3) 0.024(2) 0.045(2) 0.0097(19)

loop_
_atom_type_symbol
_atom_type_description
_atom_type_scat_dispersion_real
_atom_type_scat_dispersion_imag
_atom_type_scat_source
C C 0.0033 0.0016 'International Tables Vol C Tables 4.2.6.8 and 6.1.1.4'
H H 0 0 'International Tables Vol C Tables 4.2.6.8 and 6.1.1.4'
Bi Bi -4.1077 10.2566 'International Tables Vol C Tables 4.2.6.8 and 6.1.1.4'
N N 0.0061 0.0033 'International Tables Vol C Tables 4.2.6.8 and 6.1.1.4'
Si Si 0.0817 0.0704 'International Tables Vol C Tables 4.2.6.8 and 6.1.1.4'

loop_
_geom_angle_atom_site_label_1
_geom_angle_atom_site_label_2
_geom_angle_atom_site_label_3
_geom_angle
N2 Bi N1 70.55(8)
N2 Bi C27 99.89(11)
N1 Bi C27 110.23(11)
N2 Bi C31 93.18(10)
N1 Bi C31 136.99(11)
C27 Bi C31 31.59(12)
N2 Bi C28 130.11(10)
N1 Bi C28 112.91(10)
C27 Bi C28 30.44(12)
C31 Bi C28 48.70(12)
N2 Bi Si 35.39(6)
N1 Bi Si 35.36(6)
C27 Bi Si 111.26(8)
C31 Bi Si 120.89(9)
C28 Bi Si 131.96(9)
N2 Bi C30 115.24(11)
N1 Bi C30 155.72(10)
C27 Bi C30 46.51(11)
C31 Bi C30 26.49(12)
C28 Bi C30 44.32(11)
Si Bi C30 146.89(9)
N2 Bi C29 137.73(9)
N1 Bi C29 136.09(10)
C27 Bi C29 45.61(11)
C31 Bi C29 44.55(11)
C28 Bi C29 25.64(11)
Si Bi C29 156.24(7)
C30 Bi C29 25.83(11)
N1 Si N2 93.37(11)
N1 Si C25 113.49(14)
N2 Si C25 114.53(14)
N1 Si C26 114.89(14)
N2 Si C26 114.01(14)
C25 Si C26 106.52(17)
N1 Si Bi 46.90(8)
N2 Si Bi 46.76(7)
C25 Si Bi 130.59(13)
C26 Si Bi 122.89(12)
C1 N1 Si 134.90(19)
C1 N1 Bi 124.30(17)
Si N1 Bi 97.74(10)
C13 N2 Si 136.78(18)
C13 N2 Bi 122.09(16)
Si N2 Bi 97.85(9)
C6 C1 C2 120.0(2)
C6 C1 N1 119.4(2)
C2 C1 N1 120.7(2)
C3 C2 C1 118.3(3)
C3 C2 C7 118.7(3)
C1 C2 C7 123.0(3)
C4 C3 C2 121.7(3)
C4 C3 H3 119.1
C2 C3 H3 119.1
C5 C4 C3 119.5(3)
C5 C4 H4 120.2
C3 C4 H4 120.2
C4 C5 C6 121.7(3)
C4 C5 H5 119.2
C6 C5 H5 119.2
C5 C6 C1 118.8(3)
C5 C6 C10 118.9(3)
C1 C6 C10 122.2(2)
C2 C7 C8 111.4(3)
C2 C7 C9 111.4(3)
C8 C7 C9 111.8(3)
C2 C7 H7 107.4
C8 C7 H7 107.4
C9 C7 H7 107.4
C7 C8 H8A 109.5
C7 C8 H8B 109.5
H8A C8 H8B 109.5
C7 C8 H8C 109.5
H8A C8 H8C 109.5
H8B C8 H8C 109.5
C7 C9 H9A 109.5
C7 C9 H9B 109.5
H9A C9 H9B 109.5
C7 C9 H9C 109.5
H9A C9 H9C 109.5
H9B C9 H9C 109.5
C6 C10 C11 112.7(3)
C6 C10 C12 110.1(3)
C11 C10 C12 109.6(3)
C6 C10 H10 108.1
C11 C10 H10 108.1
C12 C10 H10 108.1
C10 C11 H11A 109.5
C10 C11 H11B 109.5
H11A C11 H11B 109.5
C10 C11 H11C 109.5
H11A C11 H11C 109.5
H11B C11 H11C 109.5
C10 C12 H12A 109.5
C10 C12 H12B 109.5
H12A C12 H12B 109.5
C10 C12 H12C 109.5
H12A C12 H12C 109.5
H12B C12 H12C 109.5
C14 C13 N2 120.2(2)
C14 C13 C18 119.5(2)
N2 C13 C18 120.3(3)
C15 C14 C13 119.6(3)
C15 C14 C19 118.5(3)
C13 C14 C19 121.9(2)
C16 C15 C14 120.6(3)
C16 C15 H15 119.7
C14 C15 H15 119.7
C17 C16 C15 119.7(3)
C17 C16 H16 120.1
C15 C16 H16 120.1
C16 C17 C18 121.9(3)
C16 C17 H17 119.1
C18 C17 H17 119.1
C17 C18 C13 118.6(3)
C17 C18 C22 119.5(3)
C13 C18 C22 121.9(3)
C14 C19 C20 111.6(3)
C14 C19 C21 111.5(3)
C20 C19 C21 110.9(3)
C14 C19 H19 107.5
C20 C19 H19 107.5
C21 C19 H19 107.5
C19 C20 H20A 109.5
C19 C20 H20B 109.5
H20A C20 H20B 109.5
C19 C20 H20C 109.5
H20A C20 H20C 109.5
H20B C20 H20C 109.5
C19 C21 H21A 109.5
C19 C21 H21B 109.5
H21A C21 H21B 109.5
C19 C21 H21C 109.5
H21A C21 H21C 109.5
H21B C21 H21C 109.5
C18 C22 C23 112.5(4)
C18 C22 C24 110.1(3)
C23 C22 C24 111.4(3)
C18 C22 H22 107.5
C23 C22 H22 107.5
C24 C22 H22 107.5
C22 C23 H23A 109.5
C22 C23 H23B 109.5
H23A C23 H23B 109.5
C22 C23 H23C 109.5
H23A C23 H23C 109.5
H23B C23 H23C 109.5
C22 C24 H24A 109.5
C22 C24 H24B 109.5
H24A C24 H24B 109.5
C22 C24 H24C 109.5
H24A C24 H24C 109.5
H24B C24 H24C 109.5
Si C25 H25A 109.5
Si C25 H25B 109.5
H25A C25 H25B 109.5
Si C25 H25C 109.5
H25A C25 H25C 109.5
H25B C25 H25C 109.5
Si C26 H26A 109.5
Si C26 H26B 109.5
H26A C26 H26B 109.5
Si C26 H26C 109.5
H26A C26 H26C 109.5
H26B C26 H26C 109.5
C28 C27 C31 105.8(3)
C28 C27 Bi 87.2(2)
C31 C27 Bi 83.5(2)
C28 C27 H27 127.1
C31 C27 H27 127.1
Bi C27 H27 97.7
C29 C28 C27 108.9(4)
C29 C28 Bi 91.3(2)
C27 C28 Bi 62.32(18)
C29 C28 H28 125.5
C27 C28 H28 125.5
Bi C28 H28 112.4
C28 C29 C30 108.9(4)
C28 C29 Bi 63.09(19)
C30 C29 Bi 75.1(2)
C28 C29 H29 125.6
C30 C29 H29 125.6
Bi C29 H29 127.6
C31 C30 C29 108.9(4)
C31 C30 Bi 61.73(19)
C29 C30 Bi 79.0(2)
C31 C30 H30 125.6
C29 C30 H30 125.6
Bi C30 H30 124.8
C30 C31 C27 107.5(3)
C30 C31 Bi 91.8(2)
C27 C31 Bi 64.92(18)
C30 C31 H31 126.3
C27 C31 H31 126.3
Bi C31 H31 109.4

loop_
_geom_bond_atom_site_label_1
_geom_bond_atom_site_label_2
_geom_bond_distance
Bi N2 2.176(2)
Bi N1 2.180(2)
Bi C27 2.468(3)
Bi C31 2.708(3)
Bi C28 2.784(3)
Bi Si 2.9585(7)
Bi C30 3.073(3)
Bi C29 3.121(3)
Si N1 1.728(2)
Si N2 1.729(2)
Si C25 1.855(3)
Si C26 1.857(3)
N1 C1 1.419(3)
N2 C13 1.415(3)
C1 C6 1.412(4)
C1 C2 1.416(4)
C2 C3 1.397(4)
C2 C7 1.511(4)
C3 C4 1.381(5)
C3 H3 0.95
C4 C5 1.371(4)
C4 H4 0.95
C5 C6 1.394(4)
C5 H5 0.95
C6 C10 1.517(4)
C7 C8 1.531(5)
C7 C9 1.534(5)
C7 H7 1
C8 H8A 0.98
C8 H8B 0.98
C8 H8C 0.98
C9 H9A 0.98
C9 H9B 0.98
C9 H9C 0.98
C10 C11 1.518(4)
C10 C12 1.530(5)
C10 H10 1
C11 H11A 0.98
C11 H11B 0.98
C11 H11C 0.98
C12 H12A 0.98
C12 H12B 0.98
C12 H12C 0.98
C13 C14 1.411(4)
C13 C18 1.418(4)
C14 C15 1.397(4)
C14 C19 1.519(4)
C15 C16 1.384(5)
C15 H15 0.95
C16 C17 1.379(5)
C16 H16 0.95
C17 C18 1.389(4)
C17 H17 0.95
C18 C22 1.516(5)
C19 C20 1.525(5)
C19 C21 1.528(4)
C19 H19 1
C20 H20A 0.98
C20 H20B 0.98
C20 H20C 0.98
C21 H21A 0.98
C21 H21B 0.98
C21 H21C 0.98
C22 C23 1.531(6)
C22 C24 1.536(6)
C22 H22 1
C23 H23A 0.98
C23 H23B 0.98
C23 H23C 0.98
C24 H24A 0.98
C24 H24B 0.98
C24 H24C 0.98
C25 H25A 0.98
C25 H25B 0.98
C25 H25C 0.98
C26 H26A 0.98
C26 H26B 0.98
C26 H26C 0.98
C27 C28 1.412(5)
C27 C31 1.428(6)
C27 H27 0.95
C28 C29 1.351(5)
C28 H28 0.95
C29 C30 1.385(6)
C29 H29 0.95
C30 C31 1.371(6)
C30 H30 0.95
C31 H31 0.95
